data_4030496
loop_
_publ_author_name
'Charbonnier, F.'
'Faure, R.'
'Prtit-Ravel, M.'

_publ_section_title
;
 
;
_journal_issue Supp
_journal_name_full 'European Journal of Solid State and Inorganic Chemistry'
_journal_page_first 93
_journal_page_last 100
_journal_volume 29
_journal_year 1992
_chemical_formula_sum 'C2 H4 Ag2 O6 S'
_chemical_formula_weight 371.85
_space_group_IT_number 14
_symmetry_cell_setting monoclinic
_symmetry_Int_Tables_number 14
_symmetry_space_group_name_Hall '-P 2ybc'
_symmetry_space_group_name_H-M 'P 1 21/c 1'
_cell_angle_alpha 90
_cell_angle_beta 96.94(3)
_cell_angle_gamma 90
_cell_formula_units_Z 4
_cell_length_a 12.093(5)
_cell_length_b 8.835(3)
_cell_length_c 6.245(2)
_cell_volume 662.3(4)
_diffrn_ambient_temperature 293
_diffrn_radiation_probe x-ray
_diffrn_radiation_type MoK\a
_diffrn_radiation_wavelength 0.71019
_exptl_crystal_density_diffrn 3.73
_refine_ls_number_reflns 3023
_refine_ls_R_factor_gt 0.065
_refine_ls_wR_factor_gt 0.082
_cod_data_source_file EJSSIC-1992-29-Suppl-93-100.cif
_cod_data_source_block C2H4Ag2O6S
_cod_original_sg_symbol_H-M 'P 21/c'
_cod_database_code 4030496

loop_
_symmetry_equiv_pos_site_id
_symmetry_equiv_pos_as_xyz
1 x,y,z
2 -x,1/2+y,1/2-z
3 -x,-y,-z
4 x,1/2-y,1/2+z

loop_
_atom_site_label
_atom_site_type_symbol
_atom_site_thermal_displace_type
_atom_site_fract_x
_atom_site_fract_y
_atom_site_fract_z
_atom_site_occupancy
_atom_site_U_iso_or_equiv
Ag1 Ag Uiso 0.35012(3) 0.13024(5) -0.06675(6) 1.000 0.0304(13)
Ag2 Ag Uiso 0.06859(4) 0.14596(6) 0.03661(6) 1.000 0.0380(13)
S S Uiso 0.28410(7) -0.00170(10) 0.40320(10) 1.000 0.0177(13)
O1 O Uiso 0.2333(3) 0.1444(4) 0.3422(7) 1.000 0.028(3)
O2 O Uiso 0.3692(3) 0.0095(4) 0.5887(6) 1.000 0.028(3)
O3 O Uiso 0.3250(3) -0.0788(4) 0.2220(6) 1.000 0.030(3)
O4 O Uiso 0.0265(3) -0.1400(4) 0.6773(6) 1.000 0.024(3)
O5 O Uiso 0.1499(3) 0.0413(5) 0.7723(7) 1.000 0.034(3)
O6 O Uiso 0.4879(4) 0.2079(5) 0.2199(7) 1.000 0.038(3)
C1 C Uiso 0.1767(3) -0.1201(4) 0.4764(6) 1.000 0.020(3)
C2 C Uiso 0.1137(3) -0.0662(4) 0.6575(6) 1.000 0.019(3)

loop_
_atom_type_symbol
_atom_type_description
_atom_type_scat_dispersion_real
_atom_type_scat_dispersion_imag
_atom_type_scat_source
C C 0.0033 0.0016 ' International Tables Vol C Tables 4.2.6.8 and 6.1.1.4'
Ag Ag -0.8971 1.1015 ' International Tables Vol C Tables 4.2.6.8 and 6.1.1.4'
O O 0.0106 0.0060 ' International Tables Vol C Tables 4.2.6.8 and 6.1.1.4'
S S 0.1246 0.1234 ' International Tables Vol C Tables 4.2.6.8 and 6.1.1.4'

loop_
_geom_angle_atom_site_label_1
_geom_angle_atom_site_label_2
_geom_angle_atom_site_label_3
_geom_angle
_geom_angle_site_symmetry_1
_geom_angle_site_symmetry_3
_geom_angle_publ_flag
O3 Ag1 O6 79.38(14) . . yes
O2 Ag1 O3 109.25(12) 1_554 . yes
O3 Ag1 O5 82.79(13) . 1_554 yes
O1 Ag1 O3 127.99(13) 4_554 . yes
O3 Ag1 O6 148.28(13) . 4_554 yes
O2 Ag1 O6 130.84(15) 1_554 . yes
O5 Ag1 O6 153.87(15) 1_554 . yes
O1 Ag1 O6 105.57(15) 4_554 . yes
O6 Ag1 O6 78.45(15) . 4_554 yes
O2 Ag1 O5 73.29(13) 1_554 1_554 yes
O1 Ag1 O2 105.21(14) 4_554 1_554 yes
O2 Ag1 O6 70.28(13) 1_554 4_554 yes
O1 Ag1 O5 71.20(13) 4_554 1_554 yes
O5 Ag1 O6 124.82(14) 1_554 4_554 yes
O1 Ag1 O6 80.06(14) 4_554 4_554 yes
O1 Ag2 O5 100.10(14) . 1_554 yes
O1 Ag2 O4 131.19(12) . 2_555 yes
O1 Ag2 O4 80.51(13) . 3_556 yes
O4 Ag2 O5 97.67(14) 2_555 1_554 yes
O4 Ag2 O5 154.01(15) 3_556 1_554 yes
O4 Ag2 O4 101.29(13) 2_555 3_556 yes
O1 S O2 112.5(2) . . yes
O1 S O3 112.5(2) . . yes
O1 S C1 106.92(19) . . yes
O2 S O3 112.1(2) . . yes
O2 S C1 107.73(19) . . yes
O3 S C1 104.64(19) . . yes
Ag2 O1 S 117.4(2) . . yes
Ag1 O1 Ag2 122.28(15) 4_555 . yes
Ag1 O1 S 116.2(2) 4_555 . yes
Ag1 O2 S 126.8(2) 1_556 . yes
Ag1 O3 S 106.43(18) . . yes
Ag2 O4 C2 132.3(3) 2_545 . yes
Ag2 O4 C2 127.4(3) 3_556 . yes
Ag2 O4 Ag2 99.23(14) 2_545 3_556 yes
Ag1 O5 C2 134.1(3) 1_556 . yes
Ag2 O5 C2 126.3(3) 1_556 . yes
Ag1 O5 Ag2 93.52(15) 1_556 1_556 yes
Ag1 O6 Ag1 96.13(17) . 4_555 yes
S C1 C2 117.3(3) . . yes
O4 C2 O5 125.6(4) . . yes
O4 C2 C1 114.4(3) . . yes
O5 C2 C1 119.9(3) . . yes

loop_
_geom_bond_atom_site_label_1
_geom_bond_atom_site_label_2
_geom_bond_distance
_geom_bond_site_symmetry_2
_geom_bond_publ_flag
Ag1 O3 2.624(4) . yes
Ag1 O6 2.394(5) . yes
Ag1 O2 2.437(4) 1_554 yes
Ag1 O5 2.627(4) 1_554 yes
Ag1 O1 2.468(4) 4_554 yes
Ag1 O6 2.671(5) 4_554 yes
Ag2 O1 2.587(4) . yes
Ag2 O5 2.222(4) 1_554 yes
Ag2 O4 2.512(4) 2_555 yes
Ag2 O4 2.239(4) 3_556 yes
S O1 1.460(4) . yes
S O2 1.457(4) . yes
S O3 1.458(4) . yes
S C1 1.770(4) . yes
O4 C2 1.259(5) . yes
O5 C2 1.238(6) . yes
C1 C2 1.515(5) . no

loop_
_geom_torsion_atom_site_label_1
_geom_torsion_atom_site_label_2
_geom_torsion_atom_site_label_3
_geom_torsion_atom_site_label_4
_geom_torsion
_geom_torsion_site_symmetry_1
_geom_torsion_site_symmetry_3
_geom_torsion_site_symmetry_4
_geom_torsion_publ_flag
O6 Ag1 O3 S 65.5(2) . . . no
O2 Ag1 O3 S -164.80(18) 1_554 . . no
O5 Ag1 O3 S -95.4(2) 1_554 . . no
O1 Ag1 O3 S -36.1(3) 4_554 . . no
O6 Ag1 O3 S 111.8(3) 4_554 . . no
O3 Ag1 O6 Ag1 -85.46(14) . . 4_555 no
O2 Ag1 O6 Ag1 168.19(12) 1_554 . 4_555 no
O5 Ag1 O6 Ag1 -37.7(4) 1_554 . 4_555 no
O1 Ag1 O6 Ag1 41.26(17) 4_554 . 4_555 no
O6 Ag1 O6 Ag1 117.38(16) 4_554 . 4_555 no
O3 Ag1 O2 S 103.1(3) . 1_554 1_554 no
O6 Ag1 O2 S -164.3(2) . 1_554 1_554 no
O3 Ag1 O5 Ag2 71.87(14) . 1_554 . no
O3 Ag1 O5 C2 -80.6(4) . 1_554 1_554 no
O6 Ag1 O5 Ag2 24.7(4) . 1_554 . no
O6 Ag1 O5 C2 -127.8(4) . 1_554 1_554 no
O2 Ag1 O5 Ag2 -175.49(18) 1_554 1_554 . no
O1 Ag1 O5 Ag2 -62.44(15) 4_554 1_554 . no
O6 Ag1 O5 Ag2 -125.12(16) 4_554 1_554 . no
O3 Ag1 O1 Ag2 -92.7(2) . 4_554 4_554 no
O3 Ag1 O1 S 110.8(2) . 4_554 4_554 no
O6 Ag1 O1 Ag2 178.71(18) . 4_554 4_554 no
O6 Ag1 O1 S 22.2(3) . 4_554 4_554 no
O3 Ag1 O6 Ag1 161.87(17) . 4_554 4_554 no
O6 Ag1 O6 Ag1 -151.62(18) . 4_554 4_554 no
O5 Ag2 O1 S -57.9(3) 1_554 . . no
O5 Ag2 O1 Ag1 98.4(2) 1_554 . 4_555 no
O4 Ag2 O1 S -167.54(19) 2_555 . . no
O4 Ag2 O1 Ag1 -11.3(3) 2_555 . 4_555 no
O4 Ag2 O1 S 95.7(2) 3_556 . . no
O4 Ag2 O1 Ag1 -108.03(19) 3_556 . 4_555 no
O1 Ag2 O5 Ag1 -25.98(15) . 1_554 . no
O1 Ag2 O5 C2 129.7(4) . 1_554 1_554 no
O4 Ag2 O5 Ag1 108.36(13) 2_555 1_554 . no
O4 Ag2 O5 Ag1 -115.0(3) 3_556 1_554 . no
O1 Ag2 O4 C2 -96.9(4) . 2_555 2_555 no
O1 Ag2 O4 Ag2 94.56(18) . 2_555 4_554 no
O1 Ag2 O4 C2 -140.5(4) . 3_556 3_556 no
O1 Ag2 O4 Ag2 50.14(12) . 3_556 4_555 no
O2 S O1 Ag2 -175.0(2) . . . no
O2 S O1 Ag1 27.3(3) . . 4_555 no
O3 S O1 Ag2 57.4(3) . . . no
O3 S O1 Ag1 -100.3(3) . . 4_555 no
C1 S O1 Ag2 -56.9(3) . . . no
C1 S O1 Ag1 145.4(2) . . 4_555 no
O1 S O2 Ag1 50.9(3) . . 1_556 no
O3 S O2 Ag1 178.8(2) . . 1_556 no
C1 S O2 Ag1 -66.7(3) . . 1_556 no
O1 S O3 Ag1 20.6(2) . . . no
O2 S O3 Ag1 -107.2(2) . . . no
C1 S O3 Ag1 136.33(16) . . . no
O1 S C1 C2 -58.1(3) . . . no
O2 S C1 C2 63.0(3) . . . no
O3 S C1 C2 -177.5(3) . . . no
Ag2 O4 C2 O5 177.7(3) 2_545 . . no
Ag2 O4 C2 C1 -3.1(5) 2_545 . . no
Ag2 O4 C2 O5 -16.6(6) 3_556 . . no
Ag2 O4 C2 C1 162.7(3) 3_556 . . no
Ag1 O5 C2 O4 141.4(4) 1_556 . . no
Ag1 O5 C2 C1 -37.8(6) 1_556 . . no
Ag2 O5 C2 O4 -3.6(6) 1_556 . . no
Ag2 O5 C2 C1 177.2(3) 1_556 . . no
S C1 C2 O4 168.0(3) . . . no
S C1 C2 O5 -12.6(5) . . . no
